data_7208416
loop_
_publ_author_name
'Kohl, Julia'
'Wiedemann, Dennis'
'Nakhal, Suliman'
'Bottke, Patrick'
'Ferro, Noel'
'Bredow, Thomas'
'Kemnitz, Erhard'
'Wilkening, Martin'
'Heitjans, Paul'
'Lerch, Martin'

_publ_section_title
;
 Synthesis of ternary transition metal fluorides Li3MF6via a sol--gel
 route as candidates for cathode materials in lithium-ion batteries
;
_journal_issue 31
_journal_name_full 'Journal of Materials Chemistry'
_journal_page_first 15819
_journal_paper_doi 10.1039/c2jm32133e
_journal_volume 22
_journal_year 2012
_chemical_formula_moiety 'C14 H20 N2 O4 V 1+, B F4 1-'
_chemical_formula_sum 'C14 H20 B F4 N2 O4 V'
_chemical_formula_weight 418.07
_chemical_name_common 'bis(acetonitrile)bis(acetylacetonato)vanadium(III) tetrafluoroborate'
_chemical_name_systematic 'bis(acetonitrile)bis(acetylacetonato)vanadium(III) tetrafluoroborate'
_chemical_properties_physical 'air-sensitive, moisture-sensitive'
_space_group_IT_number 14
_symmetry_cell_setting monoclinic
_symmetry_Int_Tables_number 14
_symmetry_space_group_name_Hall '-P 2ybc'
_symmetry_space_group_name_H-M 'P 1 21/c 1'
_atom_sites_solution_hydrogens geom
_atom_sites_solution_primary direct
_atom_sites_solution_secondary difmap
_audit_creation_method SHELXL-97
_cell_angle_alpha 90.00
_cell_angle_beta 119.774(7)
_cell_angle_gamma 90.00
_cell_formula_units_Z 2
_cell_length_a 11.9556(10)
_cell_length_b 5.7003(4)
_cell_length_c 15.8568(19)
_cell_measurement_reflns_used 1444
_cell_measurement_temperature 150(2)
_cell_measurement_theta_max 32.5296
_cell_measurement_theta_min 3.4334
_cell_volume 937.99(17)
_computing_cell_refinement
;
CrysAlisPro, Oxford Diffraction Ltd.,
Version 1.171.33.66 (release 28-04-2010 CrysAlis171 .NET)
(compiled Apr 28 2010,14:27:37)
;
_computing_data_collection
;
CrysAlisPro, Oxford Diffraction Ltd.,
Version 1.171.33.66 (release 28-04-2010 CrysAlis171 .NET)
(compiled Apr 28 2010,14:27:37)
;
_computing_data_reduction
;
CrysAlisPro, Oxford Diffraction Ltd.,
Version 1.171.33.66 (release 28-04-2010 CrysAlis171 .NET)
(compiled Apr 28 2010,14:27:37)
;
_computing_molecular_graphics 'Ortep-3 for Windows (Farrugia, 1997)'
_computing_publication_material 'CIFTAB (Sheldrick, 2008)'
_computing_structure_refinement 'SHELXL-97 (Sheldrick, 2008)'
_computing_structure_solution 'SHELXS-97 (Sheldrick, 2008)'
_diffrn_ambient_temperature 150(2)
_diffrn_detector_area_resol_mean 16.3031
_diffrn_measured_fraction_theta_full 0.998
_diffrn_measured_fraction_theta_max 0.998
_diffrn_measurement_device_type 'Xcalibur, Sapphire3'
_diffrn_measurement_method '\w scans'
_diffrn_radiation_monochromator graphite
_diffrn_radiation_probe x-ray
_diffrn_radiation_type MoK\a
_diffrn_radiation_wavelength 0.71073
_diffrn_reflns_av_R_equivalents 0.0390
_diffrn_reflns_av_sigmaI/netI 0.0635
_diffrn_reflns_limit_h_max 14
_diffrn_reflns_limit_h_min -14
_diffrn_reflns_limit_k_max 6
_diffrn_reflns_limit_k_min -7
_diffrn_reflns_limit_l_max 14
_diffrn_reflns_limit_l_min -19
_diffrn_reflns_number 3866
_diffrn_reflns_theta_full 26.00
_diffrn_reflns_theta_max 26.00
_diffrn_reflns_theta_min 3.55
_diffrn_source 'Enhance (Mo) X-ray Source'
_diffrn_standards_number 0
_exptl_absorpt_coefficient_mu 0.587
_exptl_absorpt_correction_T_max 1.00000
_exptl_absorpt_correction_T_min 0.80760
_exptl_absorpt_correction_type multi-scan
_exptl_absorpt_process_details
;
CrysAlisPro, Oxford Diffraction Ltd.,
Version 1.171.33.66 (release 28-04-2010 CrysAlis171 .NET)
(compiled Apr 28 2010,14:27:37)
Empirical absorption correction using spherical harmonics,
implemented in SCALE3 ABSPACK scaling algorithm.
;
_exptl_crystal_colour 'dark red'
_exptl_crystal_density_diffrn 1.480
_exptl_crystal_density_method 'not measured'
_exptl_crystal_description prism
_exptl_crystal_F_000 428
_exptl_crystal_recrystallization_method 'diffusion: acetonitrile, diethyl ether, r. t., six weeks'
_exptl_crystal_size_max 0.38
_exptl_crystal_size_mid 0.36
_exptl_crystal_size_min 0.23
_refine_diff_density_max 0.529
_refine_diff_density_min -0.320
_refine_diff_density_rms 0.066
_refine_ls_extinction_method none
_refine_ls_goodness_of_fit_ref 0.980
_refine_ls_hydrogen_treatment constr
_refine_ls_matrix_type full
_refine_ls_number_parameters 142
_refine_ls_number_reflns 1832
_refine_ls_number_restraints 0
_refine_ls_restrained_S_all 0.980
_refine_ls_R_factor_all 0.0633
_refine_ls_R_factor_gt 0.0450
_refine_ls_shift/su_max 0.000
_refine_ls_shift/su_mean 0.000
_refine_ls_structure_factor_coef Fsqd
_refine_ls_weighting_details 'calc w=1/[\s^2^(Fo^2^)+(0.0570P)^2^+0.0000P] where P=(Fo^2^+2Fc^2^)/3'
_refine_ls_weighting_scheme calc
_refine_ls_wR_factor_gt 0.1044
_refine_ls_wR_factor_ref 0.1093
_reflns_number_gt 1372
_reflns_number_total 1832
_reflns_threshold_expression >2\s(I)
_cod_data_source_file c2jm32133e.txt
_cod_data_source_block Vacac2(CH3CN)2BF4
_cod_original_sg_symbol_H-M 'P 21/c'
_cod_database_code 7208416

loop_
_symmetry_equiv_pos_as_xyz
'x, y, z'
'-x, y+1/2, -z+1/2'
'-x, -y, -z'
'x, -y-1/2, z-1/2'

loop_
_atom_site_label
_atom_site_type_symbol
_atom_site_fract_x
_atom_site_fract_y
_atom_site_fract_z
_atom_site_U_iso_or_equiv
_atom_site_adp_type
_atom_site_occupancy
_atom_site_symmetry_multiplicity
_atom_site_calc_flag
_atom_site_refinement_flags
_atom_site_disorder_assembly
_atom_site_disorder_group
V1 V 0.0000 0.5000 1.0000 0.0194(2) Uani 1 2 d S . .
O1 O -0.01892(18) 0.3144(3) 0.88997(13) 0.0239(4) Uani 1 1 d . . .
O2 O -0.15923(18) 0.6633(3) 0.90824(13) 0.0233(4) Uani 1 1 d . . .
N1 N 0.1132(2) 0.7468(4) 0.97843(16) 0.0245(5) Uani 1 1 d . . .
C1 C -0.1174(3) 0.0650(5) 0.7532(2) 0.0347(8) Uani 1 1 d . . .
H1A H -0.0508 0.1005 0.7362 0.052 Uiso 1 1 calc R . .
H1B H -0.2007 0.0465 0.6937 0.052 Uiso 1 1 calc R . .
H1C H -0.0953 -0.0808 0.7909 0.052 Uiso 1 1 calc R . .
C2 C -0.1256(3) 0.2619(4) 0.8126(2) 0.0257(6) Uani 1 1 d . . .
C3 C -0.2405(3) 0.3799(5) 0.78310(19) 0.0277(7) Uani 1 1 d . . .
H3 H -0.3159 0.3212 0.7283 0.033 Uiso 1 1 calc R . .
C4 C -0.2520(3) 0.5792(5) 0.8290(2) 0.0257(6) Uani 1 1 d . . .
C5 C -0.3761(3) 0.7133(5) 0.7864(2) 0.0395(8) Uani 1 1 d . . .
H5A H -0.4253 0.6636 0.8177 0.059 Uiso 1 1 calc R . .
H5B H -0.4266 0.6825 0.7165 0.059 Uiso 1 1 calc R . .
H5C H -0.3576 0.8815 0.7974 0.059 Uiso 1 1 calc R . .
C6 C 0.1788(3) 0.8772(5) 0.96998(19) 0.0241(6) Uani 1 1 d . . .
C7 C 0.2612(3) 1.0422(5) 0.9571(2) 0.0351(7) Uani 1 1 d . . .
H7A H 0.3512 0.9915 0.9957 0.053 Uiso 1 1 calc R . .
H7B H 0.2515 1.1982 0.9786 0.053 Uiso 1 1 calc R . .
H7C H 0.2368 1.0484 0.8883 0.053 Uiso 1 1 calc R . .
B10 B 0.5000 0.5000 1.0000 0.0438(13) Uani 1 2 d S . .
F10 F 0.4753(4) 0.6858(7) 0.9319(3) 0.0587(12) Uani 0.50 1 d P A -1
F11 F 0.4021(6) 0.5341(7) 1.0233(5) 0.0804(16) Uani 0.50 1 d P A -1
F12 F 0.4579(5) 0.2984(8) 0.9372(4) 0.0738(15) Uani 0.50 1 d P A -1
F13 F 0.6120(6) 0.4981(12) 1.0647(5) 0.120(3) Uani 0.50 1 d P A -1

loop_
_atom_site_aniso_label
_atom_site_aniso_U_11
_atom_site_aniso_U_22
_atom_site_aniso_U_33
_atom_site_aniso_U_23
_atom_site_aniso_U_13
_atom_site_aniso_U_12
V1 0.0183(3) 0.0209(3) 0.0192(3) -0.0006(3) 0.0094(3) -0.0030(3)
O1 0.0239(11) 0.0252(10) 0.0227(10) -0.0014(7) 0.0117(9) -0.0023(8)
O2 0.0194(10) 0.0239(9) 0.0241(10) 0.0015(7) 0.0090(9) -0.0005(8)
N1 0.0246(13) 0.0249(12) 0.0246(13) -0.0015(9) 0.0126(11) -0.0029(10)
C1 0.045(2) 0.0341(16) 0.0271(16) -0.0045(12) 0.0195(16) -0.0052(14)
C2 0.0331(17) 0.0257(14) 0.0203(14) 0.0012(11) 0.0147(13) -0.0081(12)
C3 0.0236(16) 0.0343(16) 0.0215(14) -0.0020(12) 0.0083(13) -0.0078(13)
C4 0.0205(15) 0.0302(14) 0.0257(15) 0.0054(12) 0.0111(13) -0.0046(11)
C5 0.0268(17) 0.0444(18) 0.0393(19) 0.0067(14) 0.0103(16) 0.0056(14)
C6 0.0221(15) 0.0250(15) 0.0257(15) -0.0019(11) 0.0123(13) -0.0014(12)
C7 0.0384(18) 0.0299(17) 0.0486(19) -0.0024(13) 0.0305(17) -0.0090(13)
B10 0.029(3) 0.041(3) 0.056(3) 0.003(3) 0.016(3) -0.014(3)
F10 0.033(2) 0.074(3) 0.049(3) 0.032(2) 0.005(2) -0.008(2)
F11 0.125(5) 0.048(3) 0.124(5) -0.011(3) 0.104(4) -0.016(3)
F12 0.102(4) 0.052(3) 0.106(4) -0.028(3) 0.080(4) -0.035(3)
F13 0.066(4) 0.118(5) 0.094(4) 0.052(4) -0.023(4) -0.018(4)

loop_
_atom_type_symbol
_atom_type_description
_atom_type_scat_dispersion_real
_atom_type_scat_dispersion_imag
_atom_type_scat_source
C C 0.0033 0.0016 'International Tables Vol C Tables 4.2.6.8 and 6.1.1.4'
H H 0.0000 0.0000 'International Tables Vol C Tables 4.2.6.8 and 6.1.1.4'
B B 0.0013 0.0007 'International Tables Vol C Tables 4.2.6.8 and 6.1.1.4'
F F 0.0171 0.0103 'International Tables Vol C Tables 4.2.6.8 and 6.1.1.4'
N N 0.0061 0.0033 'International Tables Vol C Tables 4.2.6.8 and 6.1.1.4'
O O 0.0106 0.0060 'International Tables Vol C Tables 4.2.6.8 and 6.1.1.4'
V V 0.3005 0.5294 'International Tables Vol C Tables 4.2.6.8 and 6.1.1.4'

loop_
_geom_angle_atom_site_label_1
_geom_angle_atom_site_label_2
_geom_angle_atom_site_label_3
_geom_angle
O1 V1 O2 87.43(7)
O1 V1 N1 90.89(8)
O2 V1 N1 91.59(8)
C2 O1 V1 126.53(17)
C6 N1 V1 177.2(2)
O1 C2 C3 123.7(2)
O1 C2 C1 115.4(3)
C3 C2 C1 120.9(3)
C2 C3 C4 123.9(3)
O2 C4 C3 123.6(3)
O2 C4 C5 115.5(2)
N1 C6 C7 178.8(3)
F13 B10 F11 119.3(4)
F13 B10 F10 111.8(3)
F11 B10 F10 102.0(3)
F13 B10 F12 115.9(4)
F11 B10 F12 104.0(3)
F10 B10 F12 101.4(3)

loop_
_geom_bond_atom_site_label_1
_geom_bond_atom_site_label_2
_geom_bond_distance
V1 O1 1.9551(17)
V1 O2 1.9638(18)
V1 N1 2.095(2)
O1 C2 1.291(3)
O2 C4 1.286(3)
N1 C6 1.136(3)
C1 C2 1.500(4)
C2 C3 1.386(4)
C3 C4 1.392(4)
C4 C5 1.500(4)
C6 C7 1.448(4)
B10 F13 1.217(5)
B10 F11 1.405(5)
B10 F10 1.434(4)
B10 F12 1.438(4)

loop_
_geom_torsion_atom_site_label_1
_geom_torsion_atom_site_label_2
_geom_torsion_atom_site_label_3
_geom_torsion_atom_site_label_4
_geom_torsion
_geom_torsion_site_symmetry_1
O2 V1 O1 C2 -28.7(2) .
O2 V1 O1 C2 151.3(2) 3_567
N1 V1 O1 C2 59.7(2) 3_567
N1 V1 O1 C2 -120.3(2) .
O1 V1 O2 C4 -152.0(2) 3_567
O1 V1 O2 C4 28.0(2) .
N1 V1 O2 C4 -61.1(2) 3_567
N1 V1 O2 C4 118.9(2) .
V1 O1 C2 C3 18.3(4) .
V1 O1 C2 C1 -163.44(17) .
O1 C2 C3 C4 5.2(4) .
C1 C2 C3 C4 -173.0(2) .
V1 O2 C4 C3 -16.9(4) .
V1 O2 C4 C5 164.16(19) .
C2 C3 C4 O2 -5.9(4) .
C2 C3 C4 C5 173.0(3) .
